data_4334734
loop_
_publ_author_name
'Isaac R. Corn'
'Pablo D. Astudillo-S\'anchez'
'Michael J. Zdilla'
'Phillip E. Fanwick'
'Michael J. Shaw'
'Jeffrey T. Miller'
'Dennis H. Evans'
'Mahdi M. Abu-Omar'

_publ_contact_author_address
;    Department of Chemistry
     Purdue University
     560 Oval Dr.
     W. Lafayette
     IN 47907-2084
     USA
;
_publ_contact_author_email pfanwick@purdue.edu
_publ_contact_author_fax 1(765)4940239
_publ_contact_author_name 'Fanwick, Phillip E.'
_publ_contact_author_phone 1(765)4944572
_publ_section_title
;
 Synthesis and Electrochemical Reactivity of Molybdenum Dicarbonyl
 Supported by a Redox-Active \a-Diimine Ligand
;
_journal_name_full 'Inorganic Chemistry'
_journal_page_first 5457
_journal_page_last 5463
_journal_paper_doi 10.1021/ic400348j
_journal_volume 52
_journal_year 2013
_chemical_formula_moiety 'C26 H28 Mo1 N2 O4'
_chemical_formula_sum 'C26 H28 Mo N2 O4'
_chemical_formula_weight 528.46
_chemical_name_systematic ' ?'
_space_group_IT_number 61
_symmetry_cell_setting orthorhombic
_symmetry_space_group_name_Hall '-P 2ac 2ab'
_symmetry_space_group_name_H-M 'P b c a'
_atom_type_scat_source 'International Tables for Crystallography (Vol C)'
_cell_angle_alpha 90.00
_cell_angle_beta 90.00
_cell_angle_gamma 90.00
_cell_formula_units_Z 8
_cell_length_a 8.4968(5)
_cell_length_b 20.4430(12)
_cell_length_c 28.4906(13)
_cell_measurement_reflns_used 21752
_cell_measurement_temperature 150.00(2)
_cell_measurement_theta_max 70
_cell_measurement_theta_min 2
_cell_volume 4948.8(5)
_computing_cell_refinement 'DENZO/SCALEPACK (Otwinowski & Minor, 1996)'
_computing_data_collection 'Collect (Nonius, 1998)'
_computing_data_reduction 'DENZO/SCALEPACK (Otwinowski & Minor, 1996)'
_computing_molecular_graphics
;
    ORTEP (Johnson, 1976)
    PLATON (Spek, 1997)
;
_computing_publication_material 'SHELX97(Sheldrick, 2008) and local programs'
_computing_structure_refinement 'SHELX97 (Sheldrick, 2008)'
_computing_structure_solution
;
 PATTY (DIRDIF99, Beurskins, 1999)
;
_diffrn_ambient_temperature 150.00(2)
_diffrn_measured_fraction_theta_full 0.9513
_diffrn_measured_fraction_theta_max 0.9513
_diffrn_measurement_device_type Nonius_KappaCCD
_diffrn_measurement_method \w
_diffrn_radiation_monochromator 'graphite 002'
_diffrn_radiation_type CU-K\a
_diffrn_radiation_wavelength 1.54184
_diffrn_reflns_av_R_equivalents 0.057
_diffrn_reflns_limit_h_max 9
_diffrn_reflns_limit_h_min 0
_diffrn_reflns_limit_k_max 23
_diffrn_reflns_limit_k_min 0
_diffrn_reflns_limit_l_max 34
_diffrn_reflns_limit_l_min 0
_diffrn_reflns_number 21752
_diffrn_reflns_theta_full 70.3
_diffrn_reflns_theta_max 70.30
_diffrn_reflns_theta_min 1.55
_diffrn_standards_number 0
_exptl_absorpt_coefficient_mu 4.675
_exptl_absorpt_correction_T_max 0.8691
_exptl_absorpt_correction_T_min 0.5087
_exptl_absorpt_correction_type multi-scan
_exptl_absorpt_process_details 'SCALEPACK (Otwinowski & Minor, 1997)'
_exptl_crystal_colour orange
_exptl_crystal_density_diffrn 1.418
_exptl_crystal_description plate
_exptl_crystal_F_000 2176
_exptl_crystal_size_max 0.10
_exptl_crystal_size_mid 0.10
_exptl_crystal_size_min 0.03
_refine_diff_density_max 1.12
_refine_diff_density_min -0.70
_refine_ls_extinction_method none
_refine_ls_goodness_of_fit_ref 1.053
_refine_ls_hydrogen_treatment constr
_refine_ls_matrix_type full
_refine_ls_number_parameters 306
_refine_ls_number_reflns 4497
_refine_ls_number_restraints 0
_refine_ls_R_factor_all 0.063
_refine_ls_R_factor_gt 0.057
_refine_ls_shift/su_max 0.000
_refine_ls_structure_factor_coef Fsqd
_refine_ls_weighting_details '1/[\s^2^(Fo^2^)+(0.1232P)^2^+3.8908P] where P=(Fo^2^+2Fc^2^)/3  '
_refine_ls_weighting_scheme calc
_refine_ls_wR_factor_gt 0.158
_refine_ls_wR_factor_ref 0.167
_reflns_number_gt 3881
_reflns_number_total 4497
_reflns_threshold_expression >2.0\s(I)
_cod_data_source_file ic400348j_si_002_4.cif
_cod_data_source_block IRC026
_cod_depositor_comments
;
The following automatic conversions were performed:

'_refine_ls_weighting_scheme' value 'calc ' changed to 'calc'
according to the built-in table from CIF Core dictionary named
'cif_core.dic' version 2.4.1 from 2010-06-29.

Automatic conversion script
Id: cif_fix_values 2281 2013-09-26 08:29:07Z andrius 
;
_cod_original_formula_sum 'C26 H28 Mo1 N2 O4'
_cod_database_code 4334734

loop_
_symmetry_equiv_pos_as_xyz
'x, y, z'
'-x+1/2, -y, z+1/2'
'x+1/2, -y+1/2, -z'
'-x, y+1/2, -z+1/2'
'-x, -y, -z'
'x-1/2, y, -z-1/2'
'-x-1/2, y-1/2, z'
'x, -y-1/2, z-1/2'

loop_
_atom_site_label
_atom_site_fract_x
_atom_site_fract_y
_atom_site_fract_z
_atom_site_U_iso_or_equiv
_atom_site_adp_type
_atom_site_occupancy
_atom_site_symmetry_multiplicity
_atom_site_calc_flag
_atom_site_refinement_flags
Mo1 1.07918(3) 0.175756(13) 0.126885(10) 0.02800(18) Uani 1 1 d .
O3 1.3994(3) 0.22500(15) 0.16682(10) 0.0470(7) Uani 1 1 d .
O4 1.2232(4) 0.03755(15) 0.10869(12) 0.0606(9) Uani 1 1 d .
O5 1.0467(4) 0.12361(16) 0.23175(11) 0.0580(8) Uani 1 1 d .
O6 1.2385(3) 0.22612(12) 0.03330(10) 0.0411(6) Uani 1 1 d .
N1 0.9302(3) 0.26421(15) 0.13604(11) 0.0291(7) Uani 1 1 d .
N2 0.8450(4) 0.15803(13) 0.09364(10) 0.0291(6) Uani 1 1 d .
C1 0.7945(4) 0.26681(17) 0.11517(13) 0.0309(7) Uani 1 1 d .
C2 0.7487(4) 0.20703(17) 0.08991(12) 0.0301(7) Uani 1 1 d .
C3 1.2795(4) 0.20649(17) 0.15272(13) 0.0348(8) Uani 1 1 d .
C4 1.1718(5) 0.08886(18) 0.11530(14) 0.0395(9) Uani 1 1 d .
C5 1.0425(5) 0.14233(18) 0.19432(14) 0.0388(8) Uani 1 1 d .
C6 1.1724(4) 0.20778(16) 0.06558(13) 0.0320(8) Uani 1 1 d .
C11 0.6846(5) 0.32423(16) 0.11709(15) 0.0363(9) Uani 1 1 d .
C21 0.5961(4) 0.20424(19) 0.06419(14) 0.0359(8) Uani 1 1 d .
C111 0.9732(5) 0.31626(15) 0.16836(14) 0.0323(8) Uani 1 1 d .
C112 0.9016(5) 0.31645(18) 0.21225(15) 0.0361(9) Uani 1 1 d .
C113 0.9459(5) 0.3650(2) 0.24425(16) 0.0429(10) Uani 1 1 d .
C114 1.0543(5) 0.4125(2) 0.23238(17) 0.0461(10) Uani 1 1 d .
C115 1.1210(5) 0.41220(17) 0.18816(16) 0.0405(9) Uani 1 1 d .
C116 1.0843(4) 0.36338(18) 0.15539(14) 0.0337(8) Uani 1 1 d .
C117 0.7793(5) 0.26695(18) 0.22655(15) 0.0427(9) Uani 1 1 d .
C118 1.1005(6) 0.4655(3) 0.2675(2) 0.0671(15) Uani 1 1 d .
C119 1.1651(5) 0.36255(18) 0.10841(16) 0.0423(9) Uani 1 1 d .
C211 0.7967(4) 0.09603(16) 0.07358(12) 0.0307(7) Uani 1 1 d .
C212 0.8381(4) 0.07926(17) 0.02809(13) 0.0326(8) Uani 1 1 d .
C213 0.7831(4) 0.02008(17) 0.01015(13) 0.0346(8) Uani 1 1 d .
C214 0.6882(4) -0.02123(17) 0.03605(14) 0.0365(8) Uani 1 1 d .
C215 0.6526(4) -0.00371(16) 0.08210(13) 0.0347(8) Uani 1 1 d .
C216 0.7035(4) 0.05488(17) 0.10156(13) 0.0339(8) Uani 1 1 d .
C217 0.9361(5) 0.1239(2) -0.00296(14) 0.0384(9) Uani 1 1 d .
C218 0.6215(5) -0.08280(19) 0.01408(15) 0.0418(9) Uani 1 1 d .
C219 0.6559(5) 0.07351(18) 0.15097(13) 0.0392(9) Uani 1 1 d .
H113 0.9005 0.3653 0.2747 0.051 Uiso 1 1 calc R
H115 1.1932 0.4457 0.1798 0.049 Uiso 1 1 calc R
H11A 0.5878 0.3116 0.1334 0.054 Uiso 1 1 calc R
H11B 0.6590 0.3383 0.0851 0.054 Uiso 1 1 calc R
H11C 0.7352 0.3603 0.1340 0.054 Uiso 1 1 calc R
H11D 0.6892 0.2696 0.2051 0.064 Uiso 1 1 calc R
H11E 0.7443 0.2761 0.2587 0.064 Uiso 1 1 calc R
H11F 0.8248 0.2229 0.2252 0.064 Uiso 1 1 calc R
H11G 1.1849 0.4491 0.2878 0.101 Uiso 1 1 calc R
H11H 1.0089 0.4770 0.2868 0.101 Uiso 1 1 calc R
H11I 1.1372 0.5043 0.2506 0.101 Uiso 1 1 calc R
H11J 1.2601 0.3355 0.1103 0.063 Uiso 1 1 calc R
H11K 1.1940 0.4073 0.0995 0.063 Uiso 1 1 calc R
H11L 1.0937 0.3443 0.0848 0.063 Uiso 1 1 calc R
H213 0.8117 0.0078 -0.0208 0.042 Uiso 1 1 calc R
H215 0.5917 -0.0327 0.1008 0.042 Uiso 1 1 calc R
H21A 0.6080 0.1771 0.0361 0.054 Uiso 1 1 calc R
H21B 0.5646 0.2486 0.0550 0.054 Uiso 1 1 calc R
H21C 0.5152 0.1852 0.0846 0.054 Uiso 1 1 calc R
H21D 0.8901 0.1679 -0.0030 0.058 Uiso 1 1 calc R
H21E 0.9374 0.1067 -0.0351 0.058 Uiso 1 1 calc R
H21F 1.0439 0.1260 0.0091 0.058 Uiso 1 1 calc R
H21G 0.6531 -0.1209 0.0327 0.063 Uiso 1 1 calc R
H21H 0.6618 -0.0874 -0.0180 0.063 Uiso 1 1 calc R
H21I 0.5064 -0.0799 0.0133 0.063 Uiso 1 1 calc R
H21J 0.5981 0.0372 0.1654 0.059 Uiso 1 1 calc R
H21K 0.5885 0.1124 0.1500 0.059 Uiso 1 1 calc R
H21L 0.7502 0.0830 0.1695 0.059 Uiso 1 1 calc R

loop_
_atom_site_aniso_label
_atom_site_aniso_U_11
_atom_site_aniso_U_22
_atom_site_aniso_U_33
_atom_site_aniso_U_12
_atom_site_aniso_U_13
_atom_site_aniso_U_23
Mo1 0.0280(3) 0.0148(3) 0.0412(3) 0.00118(9) -0.00319(10) -0.00024(9)
O3 0.0355(16) 0.0523(19) 0.0531(17) -0.0088(12) -0.0045(12) -0.0068(13)
O4 0.086(3) 0.0295(17) 0.0667(19) 0.0239(16) -0.0049(18) -0.0064(14)
O5 0.077(2) 0.0472(19) 0.0501(18) -0.0055(16) -0.0049(16) 0.0122(14)
O6 0.0396(15) 0.0347(15) 0.0491(15) -0.0044(11) -0.0004(12) 0.0035(11)
N1 0.0283(17) 0.0168(16) 0.0422(15) -0.0002(10) 0.0009(12) 0.0016(13)
N2 0.0311(16) 0.0171(14) 0.0390(15) -0.0031(11) -0.0006(12) 0.0030(11)
C1 0.0300(19) 0.0200(18) 0.0425(18) 0.0021(14) 0.0003(15) 0.0037(14)
C2 0.0318(19) 0.0216(18) 0.0368(17) -0.0032(13) 0.0019(14) 0.0031(13)
C3 0.036(2) 0.0263(19) 0.0417(19) 0.0005(15) -0.0025(16) -0.0029(14)
C4 0.051(3) 0.023(2) 0.0447(19) 0.0060(17) -0.0098(18) -0.0010(15)
C5 0.042(2) 0.0240(19) 0.051(2) -0.0020(15) -0.0025(18) 0.0028(16)
C6 0.0275(18) 0.0197(17) 0.049(2) 0.0020(13) -0.0063(16) -0.0013(14)
C11 0.032(2) 0.022(2) 0.055(2) 0.0057(14) -0.0080(18) 0.0025(14)
C21 0.032(2) 0.031(2) 0.045(2) -0.0004(14) -0.0070(15) 0.0024(16)
C111 0.031(2) 0.0166(17) 0.049(2) 0.0053(13) -0.0053(16) 0.0000(13)
C112 0.031(2) 0.029(2) 0.049(2) 0.0097(14) -0.0040(16) -0.0040(15)
C113 0.040(2) 0.034(2) 0.054(2) 0.0114(17) -0.0054(18) -0.0111(18)
C114 0.042(2) 0.029(2) 0.067(3) 0.0093(17) -0.010(2) -0.0168(19)
C115 0.0327(19) 0.0161(18) 0.073(3) 0.0041(14) -0.0059(19) -0.0020(16)
C116 0.028(2) 0.0184(18) 0.055(2) 0.0048(12) -0.0025(15) 0.0019(15)
C117 0.044(2) 0.032(2) 0.052(2) 0.0025(16) 0.0048(18) -0.0002(16)
C118 0.067(3) 0.044(3) 0.090(4) 0.007(2) -0.016(3) -0.033(3)
C119 0.039(2) 0.0196(18) 0.068(3) -0.0033(15) 0.0016(19) 0.0047(17)
C211 0.0289(18) 0.0179(16) 0.0453(19) -0.0008(13) -0.0029(15) -0.0003(13)
C212 0.0314(19) 0.0239(18) 0.0424(19) -0.0002(13) -0.0010(15) 0.0036(13)
C213 0.033(2) 0.0265(19) 0.0441(19) 0.0019(14) -0.0014(15) -0.0034(14)
C214 0.034(2) 0.0227(19) 0.053(2) 0.0019(14) -0.0031(16) -0.0034(15)
C215 0.034(2) 0.0169(17) 0.053(2) -0.0049(13) -0.0001(16) 0.0037(14)
C216 0.0328(19) 0.0250(18) 0.044(2) 0.0008(15) 0.0010(16) 0.0015(14)
C217 0.042(2) 0.031(2) 0.042(2) -0.0089(15) 0.0013(16) 0.0011(16)
C218 0.042(2) 0.025(2) 0.058(2) -0.0038(16) -0.0008(19) -0.0057(16)
C219 0.045(2) 0.027(2) 0.045(2) -0.0075(15) 0.0066(17) 0.0025(15)

loop_
_atom_type_symbol
_atom_type_radius_bond
Mo 1.30
P 1.06
F 0.72
O 0.73
N 0.75
C 0.77
H 0.32

loop_
_geom_angle_atom_site_label_1
_geom_angle_atom_site_label_2
_geom_angle_atom_site_label_3
_geom_angle
C3 Mo1 C4 90.30(16)
C3 Mo1 C6 83.15(14)
C4 Mo1 C6 89.48(16)
C3 Mo1 C5 83.55(15)
C4 Mo1 C5 85.28(16)
C6 Mo1 C5 165.67(15)
C3 Mo1 N1 100.95(13)
C4 Mo1 N1 168.63(15)
C6 Mo1 N1 93.49(12)
C5 Mo1 N1 94.25(13)
C3 Mo1 N2 170.41(13)
C4 Mo1 N2 97.95(14)
C6 Mo1 N2 92.00(12)
C5 Mo1 N2 101.92(13)
N1 Mo1 N2 71.00(11)
C1 N1 C111 118.9(3)
C1 N1 Mo1 119.0(2)
C111 N1 Mo1 121.8(2)
C2 N2 C211 117.7(3)
C2 N2 Mo1 118.1(2)
C211 N2 Mo1 124.1(2)
N1 C1 C2 115.2(3)
N1 C1 C11 124.6(3)
C2 C1 C11 120.2(3)
N2 C2 C1 115.7(3)
N2 C2 C21 124.0(3)
C1 C2 C21 120.2(3)
O3 C3 Mo1 178.2(3)
O4 C4 Mo1 178.7(4)
O5 C5 Mo1 169.5(4)
O6 C6 Mo1 173.3(3)
C1 C11 H11A 109.50
C1 C11 H11B 109.50
H11A C11 H11B 109.50
C1 C11 H11C 109.50
H11A C11 H11C 109.50
H11B C11 H11C 109.50
C2 C21 H21A 109.50
C2 C21 H21B 109.50
H21A C21 H21B 109.50
C2 C21 H21C 109.50
H21A C21 H21C 109.50
H21B C21 H21C 109.50
C112 C111 C116 122.1(3)
C112 C111 N1 117.5(3)
C116 C111 N1 120.4(3)
C111 C112 C113 118.0(4)
C111 C112 C117 122.9(3)
C113 C112 C117 119.1(4)
C114 C113 C112 121.3(4)
C114 C113 H113 119.40
C112 C113 H113 119.40
C113 C114 C115 119.6(4)
C113 C114 C118 120.6(5)
C115 C114 C118 119.8(4)
C114 C115 C116 121.3(4)
C114 C115 H115 119.30
C116 C115 H115 119.30
C111 C116 C115 117.7(4)
C111 C116 C119 122.4(3)
C115 C116 C119 119.9(3)
C112 C117 H11D 109.50
C112 C117 H11E 109.50
H11D C117 H11E 109.50
C112 C117 H11F 109.50
H11D C117 H11F 109.50
H11E C117 H11F 109.50
C114 C118 H11G 109.50
C114 C118 H11H 109.50
H11G C118 H11H 109.50
C114 C118 H11I 109.50
H11G C118 H11I 109.50
H11H C118 H11I 109.50
C116 C119 H11J 109.50
C116 C119 H11K 109.50
H11J C119 H11K 109.50
C116 C119 H11L 109.50
H11J C119 H11L 109.50
H11K C119 H11L 109.50
C212 C211 C216 121.7(3)
C212 C211 N2 120.9(3)
C216 C211 N2 117.4(3)
C211 C212 C213 118.2(3)
C211 C212 C217 122.3(3)
C213 C212 C217 119.5(3)
C214 C213 C212 122.0(3)
C214 C213 H213 119.00
C212 C213 H213 119.00
C213 C214 C215 118.2(3)
C213 C214 C218 120.4(3)
C215 C214 C218 121.4(3)
C216 C215 C214 122.0(3)
C216 C215 H215 119.00
C214 C215 H215 119.00
C215 C216 C211 117.8(3)
C215 C216 C219 120.3(3)
C211 C216 C219 121.9(3)
C212 C217 H21D 109.50
C212 C217 H21E 109.50
H21D C217 H21E 109.50
C212 C217 H21F 109.50
H21D C217 H21F 109.50
H21E C217 H21F 109.50
C214 C218 H21G 109.50
C214 C218 H21H 109.50
H21G C218 H21H 109.50
C214 C218 H21I 109.50
H21G C218 H21I 109.50
H21H C218 H21I 109.50
C216 C219 H21J 109.50
C216 C219 H21K 109.50
H21J C219 H21K 109.50
C216 C219 H21L 109.50
H21J C219 H21L 109.50
H21K C219 H21L 109.50

loop_
_geom_bond_atom_site_label_1
_geom_bond_atom_site_label_2
_geom_bond_distance
Mo1 C3 1.958(4)
Mo1 C4 1.971(4)
Mo1 C6 2.026(4)
Mo1 C5 2.063(4)
Mo1 N1 2.223(3)
Mo1 N2 2.233(3)
O3 C3 1.159(4)
O4 C4 1.152(5)
O5 C5 1.134(5)
O6 C6 1.141(4)
N1 C1 1.298(5)
N1 C111 1.454(5)
N2 C2 1.298(5)
N2 C211 1.449(4)
C1 C2 1.471(5)
C1 C11 1.501(5)
C2 C21 1.491(5)
C11 H11A 0.9800
C11 H11B 0.9800
C11 H11C 0.9800
C21 H21A 0.9800
C21 H21B 0.9800
C21 H21C 0.9800
C111 C112 1.391(6)
C111 C116 1.398(5)
C112 C113 1.399(6)
C112 C117 1.507(6)
C113 C114 1.381(6)
C113 H113 0.9500
C114 C115 1.381(7)
C114 C118 1.526(6)
C115 C116 1.402(5)
C115 H115 0.9500
C116 C119 1.504(6)
C117 H11D 0.9800
C117 H11E 0.9800
C117 H11F 0.9800
C118 H11G 0.9800
C118 H11H 0.9800
C118 H11I 0.9800
C119 H11J 0.9800
C119 H11K 0.9800
C119 H11L 0.9800
C211 C212 1.386(5)
C211 C216 1.404(5)
C212 C213 1.394(5)
C212 C217 1.520(5)
C213 C214 1.381(5)
C213 H213 0.9500
C214 C215 1.393(5)
C214 C218 1.516(5)
C215 C216 1.389(5)
C215 H215 0.9500
C216 C219 1.514(5)
C217 H21D 0.9800
C217 H21E 0.9800
C217 H21F 0.9800
C218 H21G 0.9800
C218 H21H 0.9800
C218 H21I 0.9800
C219 H21J 0.9800
C219 H21K 0.9800
C219 H21L 0.9800

loop_
_geom_torsion_atom_site_label_1
_geom_torsion_atom_site_label_2
_geom_torsion_atom_site_label_3
_geom_torsion_atom_site_label_4
_geom_torsion
C3 Mo1 N1 C1 167.7(3)
C4 Mo1 N1 C1 -20.8(9)
C6 Mo1 N1 C1 84.0(3)
C5 Mo1 N1 C1 -108.0(3)
N2 Mo1 N1 C1 -6.9(3)
C3 Mo1 N1 C111 -18.5(3)
C4 Mo1 N1 C111 152.9(7)
C6 Mo1 N1 C111 -102.2(3)
C5 Mo1 N1 C111 65.7(3)
N2 Mo1 N1 C111 166.9(3)
C3 Mo1 N2 C2 -24.8(9)
C4 Mo1 N2 C2 -173.9(3)
C6 Mo1 N2 C2 -84.1(3)
C5 Mo1 N2 C2 99.3(3)
N1 Mo1 N2 C2 8.9(2)
C3 Mo1 N2 C211 151.7(7)
C4 Mo1 N2 C211 2.6(3)
C6 Mo1 N2 C211 92.3(3)
C5 Mo1 N2 C211 -84.2(3)
N1 Mo1 N2 C211 -174.7(3)
C111 N1 C1 C2 -169.5(3)
Mo1 N1 C1 C2 4.4(4)
C111 N1 C1 C11 8.1(5)
Mo1 N1 C1 C11 -178.0(3)
C211 N2 C2 C1 173.5(3)
Mo1 N2 C2 C1 -9.8(4)
C211 N2 C2 C21 -3.3(5)
Mo1 N2 C2 C21 173.4(3)
N1 C1 C2 N2 3.6(5)
C11 C1 C2 N2 -174.1(3)
N1 C1 C2 C21 -179.4(3)
C11 C1 C2 C21 2.9(5)
C4 Mo1 C3 O3 83(10)
C6 Mo1 C3 O3 -6(10)
C5 Mo1 C3 O3 168(10)
N1 Mo1 C3 O3 -98(10)
N2 Mo1 C3 O3 -66(11)
C3 Mo1 C4 O4 148(16)
C6 Mo1 C4 O4 -129(16)
C5 Mo1 C4 O4 64(16)
N1 Mo1 C4 O4 -24(17)
N2 Mo1 C4 O4 -37(16)
C3 Mo1 C5 O5 -26.4(19)
C4 Mo1 C5 O5 64.4(19)
C6 Mo1 C5 O5 -4(2)
N1 Mo1 C5 O5 -127.0(19)
N2 Mo1 C5 O5 161.6(19)
C3 Mo1 C6 O6 14(3)
C4 Mo1 C6 O6 -77(3)
C5 Mo1 C6 O6 -8(3)
N1 Mo1 C6 O6 114(3)
N2 Mo1 C6 O6 -175(3)
C1 N1 C111 C112 75.1(4)
Mo1 N1 C111 C112 -98.7(3)
C1 N1 C111 C116 -105.8(4)
Mo1 N1 C111 C116 80.4(4)
C116 C111 C112 C113 -1.2(5)
N1 C111 C112 C113 177.9(3)
C116 C111 C112 C117 178.7(3)
N1 C111 C112 C117 -2.1(5)
C111 C112 C113 C114 1.7(6)
C117 C112 C113 C114 -178.2(4)
C112 C113 C114 C115 -0.2(6)
C112 C113 C114 C118 179.5(4)
C113 C114 C115 C116 -1.8(6)
C118 C114 C115 C116 178.4(4)
C112 C111 C116 C115 -0.7(5)
N1 C111 C116 C115 -179.8(3)
C112 C111 C116 C119 178.5(3)
N1 C111 C116 C119 -0.6(5)
C114 C115 C116 C111 2.3(5)
C114 C115 C116 C119 -177.0(4)
C2 N2 C211 C212 92.7(4)
Mo1 N2 C211 C212 -83.8(4)
C2 N2 C211 C216 -85.6(4)
Mo1 N2 C211 C216 97.9(3)
C216 C211 C212 C213 0.7(5)
N2 C211 C212 C213 -177.6(3)
C216 C211 C212 C217 178.7(3)
N2 C211 C212 C217 0.4(5)
C211 C212 C213 C214 0.8(5)
C217 C212 C213 C214 -177.3(3)
C212 C213 C214 C215 -2.6(5)
C212 C213 C214 C218 175.7(4)
C213 C214 C215 C216 3.0(6)
C218 C214 C215 C216 -175.2(4)
C214 C215 C216 C211 -1.6(6)
C214 C215 C216 C219 177.1(4)
C212 C211 C216 C215 -0.3(5)
N2 C211 C216 C215 178.0(3)
C212 C211 C216 C219 -179.0(3)
N2 C211 C216 C219 -0.7(5)
